data_4031524
loop_
_publ_author_name
'van Egmond, A.B.'

_publ_section_title
;
 Investigations on Cesium Uranates - V. The Crystal Structures of (Cs2 U
 O4), (Cs4 U5 O17), (Cs2 U7 O22) and (Cs2 U15 O46)
;
_journal_name_full 'Journal of Inorganic and Nuclear Chemistry'
_journal_page_first 1649
_journal_page_last 1651
_journal_volume 38
_journal_year 1976
_chemical_formula_sum 'Cs1.9998 U15.0002'
_chemical_name_systematic 'Cs2 U15 O46'
_space_group_IT_number 64
_symmetry_space_group_name_Hall '-C 2ac 2'
_symmetry_space_group_name_H-M 'C m c a'
_cell_angle_alpha 90
_cell_angle_beta 90
_cell_angle_gamma 90
_cell_formula_units_Z 4
_cell_length_a 14.686
_cell_length_b 13.422
_cell_length_c 19.752
_cell_volume 3893.425
_citation_journal_id_ASTM JINCAO
_cod_data_source_file vanEgmond_JINCAO_1976_1352.cif
_cod_data_source_block Cs1.9998U15.0002
_cod_database_code 4031524

loop_
_symmetry_equiv_pos_as_xyz
x,y,z
-x+1/2,-y,z+1/2
x,-y,-z
-x+1/2,y,-z+1/2
-x,-y,-z
x-1/2,y,-z-1/2
-x,y,z
x-1/2,-y,z-1/2
x+1/2,y+1/2,z
-x+1,-y+1/2,z+1/2
x+1/2,-y+1/2,-z
-x+1,y+1/2,-z+1/2
-x+1/2,-y+1/2,-z
x,y+1/2,-z-1/2
-x+1/2,y+1/2,z
x,-y+1/2,z-1/2

loop_
_atom_site_label
_atom_site_type_symbol
_atom_site_fract_x
_atom_site_fract_y
_atom_site_fract_z
_atom_site_occupancy
_atom_site_U_iso_or_equiv
U7 U+6 0 0.169 0.392 0.6667 0.0
U3 U+6 0.25 0.101 0.25 1 0.0
U5 U+6 0 0.288 0.126 0.6667 0.0
U1 U+6 0.235 0.127 0.066 1 0.0
Cs2 Cs+1 0 -0.037 0.206 0.3333 0.0
U4 U+6 0 0 0 1 0.0
U6 U+6 0 -0.037 0.206 0.6667 0.0
Cs3 Cs+1 0 0.169 0.392 0.3333 0.0
U2 U+6 0.285 0.389 0.149 1 0.0
Cs1 Cs+1 0 0.288 0.126 0.3333 0.0
